data_2223406
loop_
_publ_author_name
'Kong, Ling-Qian'
'Ju, Xiu-Ping'
'Li, Da-Cheng'

_publ_section_title Dibromido{2-hydroxy-<i>N</i>'-[phenyl(2-pyridyl)methylene]benzohydrazide}copper(II)
_journal_coeditor_code HB5107
_journal_issue 10
_journal_name_full 'Acta Crystallographica Section E'
_journal_page_first m1251
_journal_paper_doi 10.1107/S1600536809038070
_journal_volume 65
_journal_year 2009
_chemical_formula_iupac '[Cu Br2 (C19 H15 N3 O2)]'
_chemical_formula_moiety 'C19 H15 Br2 Cu N3 O2'
_chemical_formula_sum 'C19 H15 Br2 Cu N3 O2'
_chemical_formula_weight 540.70
_chemical_name_systematic
;
Dibromido{2-hydroxy-<i>N</i>'-[phenyl(2-
pyridyl)methylene]benzohydrazide}copper(II)
;
_space_group_IT_number 14
_symmetry_cell_setting monoclinic
_symmetry_space_group_name_Hall '-P 2yn'
_symmetry_space_group_name_H-M 'P 1 21/n 1'
_atom_sites_solution_hydrogens geom
_atom_sites_solution_primary direct
_atom_sites_solution_secondary difmap
_audit_creation_method SHELXL-97
_cell_angle_alpha 90.00
_cell_angle_beta 97.624(2)
_cell_angle_gamma 90.00
_cell_formula_units_Z 4
_cell_length_a 8.0779(11)
_cell_length_b 16.302(2)
_cell_length_c 15.0376(18)
_cell_measurement_reflns_used 2246
_cell_measurement_temperature 298(2)
_cell_measurement_theta_max 25.10
_cell_measurement_theta_min 2.50
_cell_volume 1962.7(4)
_computing_cell_refinement 'SAINT (Bruker, 2003)'
_computing_data_collection 'SMART (Bruker, 2003)'
_computing_data_reduction 'SAINT (Bruker, 2003)'
_computing_molecular_graphics 'SHELXTL (Sheldrick, 2008)'
_computing_publication_material 'SHELXTL (Sheldrick, 2008)'
_computing_structure_refinement 'SHELXL97 (Sheldrick, 2008)'
_computing_structure_solution 'SHELXS97 (Sheldrick, 2008)'
_diffrn_ambient_temperature 298(2)
_diffrn_measured_fraction_theta_full 0.995
_diffrn_measured_fraction_theta_max 0.995
_diffrn_measurement_device_type 'Bruker SMART CCD'
_diffrn_measurement_method \w
_diffrn_radiation_monochromator graphite
_diffrn_radiation_source 'fine-focus sealed tube'
_diffrn_radiation_type MoK\a
_diffrn_radiation_wavelength 0.71073
_diffrn_reflns_av_R_equivalents 0.0337
_diffrn_reflns_av_sigmaI/netI 0.0443
_diffrn_reflns_limit_h_max 9
_diffrn_reflns_limit_h_min -9
_diffrn_reflns_limit_k_max 19
_diffrn_reflns_limit_k_min -17
_diffrn_reflns_limit_l_max 11
_diffrn_reflns_limit_l_min -17
_diffrn_reflns_number 8676
_diffrn_reflns_theta_full 25.00
_diffrn_reflns_theta_max 25.00
_diffrn_reflns_theta_min 1.85
_exptl_absorpt_coefficient_mu 5.203
_exptl_absorpt_correction_T_max 0.509
_exptl_absorpt_correction_T_min 0.381
_exptl_absorpt_correction_type multi-scan
_exptl_absorpt_process_details '(SADABS; Bruker, 2003)'
_exptl_crystal_colour 'dark green'
_exptl_crystal_density_diffrn 1.830
_exptl_crystal_density_method 'not measured'
_exptl_crystal_description block
_exptl_crystal_F_000 1060
_exptl_crystal_size_max 0.23
_exptl_crystal_size_mid 0.19
_exptl_crystal_size_min 0.15
_refine_diff_density_max 0.941
_refine_diff_density_min -0.576
_refine_ls_extinction_method none
_refine_ls_goodness_of_fit_ref 1.010
_refine_ls_hydrogen_treatment constr
_refine_ls_matrix_type full
_refine_ls_number_parameters 244
_refine_ls_number_reflns 3446
_refine_ls_number_restraints 0
_refine_ls_restrained_S_all 1.010
_refine_ls_R_factor_all 0.0593
_refine_ls_R_factor_gt 0.0336
_refine_ls_shift/su_max 0.001
_refine_ls_shift/su_mean 0.000
_refine_ls_structure_factor_coef Fsqd
_refine_ls_weighting_details 'calc w=1/[\s^2^(Fo^2^)+(0.0396P)^2^] where P=(Fo^2^+2Fc^2^)/3'
_refine_ls_weighting_scheme calc
_refine_ls_wR_factor_gt 0.0732
_refine_ls_wR_factor_ref 0.0819
_reflns_number_gt 2426
_reflns_number_total 3446
_reflns_threshold_expression I>2\s(I)
_cod_data_source_file hb5107.cif
_cod_data_source_block I
_cod_original_cell_volume 1962.8(4)
_cod_original_sg_symbol_H-M 'P 21/n  '
_cod_database_code 2223406
_cod_database_fobs_code 2223406

loop_
_symmetry_equiv_pos_as_xyz
'x, y, z'
'-x+1/2, y+1/2, -z+1/2'
'-x, -y, -z'
'x-1/2, -y-1/2, z-1/2'

loop_
_atom_site_type_symbol
_atom_site_label
_atom_site_fract_x
_atom_site_fract_y
_atom_site_fract_z
_atom_site_U_iso_or_equiv
_atom_site_adp_type
_atom_site_calc_flag
_atom_site_refinement_flags
_atom_site_occupancy
_atom_site_disorder_assembly
_atom_site_disorder_group
Cu Cu1 0.63317(6) 0.70295(3) 0.15437(3) 0.03541(16) Uani d . 1 . .
Br Br1 0.63665(6) 0.81344(2) 0.05459(3) 0.04420(15) Uani d . 1 . .
Br Br2 0.92790(7) 0.70189(3) 0.24686(4) 0.06244(18) Uani d . 1 . .
N N1 0.5874(4) 0.53300(18) 0.1785(2) 0.0390(9) Uani d . 1 . .
H H1 0.5667 0.4870 0.2027 0.047 Uiso calc R 1 . .
N N2 0.5516(4) 0.60651(17) 0.2140(2) 0.0349(8) Uani d . 1 . .
N N3 0.5009(4) 0.75634(19) 0.2434(2) 0.0347(8) Uani d . 1 . .
O O1 0.6872(4) 0.60672(14) 0.07174(18) 0.0389(7) Uani d . 1 . .
O O2 0.5854(4) 0.37576(16) 0.1626(2) 0.0585(10) Uani d . 1 . .
H H2 0.5800 0.3273 0.1765 0.088 Uiso calc R 1 . .
C C1 0.6586(5) 0.5380(2) 0.1020(3) 0.0337(10) Uani d . 1 . .
C C2 0.7003(5) 0.4611(2) 0.0589(3) 0.0341(10) Uani d . 1 . .
C C3 0.6649(5) 0.3826(2) 0.0886(3) 0.0392(11) Uani d . 1 . .
C C4 0.7099(6) 0.3140(2) 0.0427(3) 0.0481(12) Uani d . 1 . .
H H4 0.6868 0.2618 0.0625 0.058 Uiso calc R 1 . .
C C5 0.7887(6) 0.3237(3) -0.0321(3) 0.0523(13) Uani d . 1 . .
H H5 0.8161 0.2774 -0.0631 0.063 Uiso calc R 1 . .
C C6 0.8283(6) 0.3997(3) -0.0622(3) 0.0530(13) Uani d . 1 . .
H H6 0.8842 0.4053 -0.1121 0.064 Uiso calc R 1 . .
C C7 0.7826(6) 0.4679(2) -0.0164(3) 0.0453(12) Uani d . 1 . .
H H7 0.8076 0.5198 -0.0365 0.054 Uiso calc R 1 . .
C C8 0.4677(5) 0.6152(2) 0.2817(3) 0.0347(10) Uani d . 1 . .
C C9 0.4411(5) 0.7033(2) 0.3016(3) 0.0330(10) Uani d . 1 . .
C C10 0.3652(5) 0.7305(2) 0.3723(3) 0.0382(11) Uani d . 1 . .
H H10 0.3305 0.6934 0.4131 0.046 Uiso calc R 1 . .
C C11 0.3407(6) 0.8137(2) 0.3823(3) 0.0464(12) Uani d . 1 . .
H H11 0.2869 0.8332 0.4290 0.056 Uiso calc R 1 . .
C C12 0.3965(6) 0.8670(2) 0.3226(3) 0.0474(12) Uani d . 1 . .
H H12 0.3790 0.9232 0.3275 0.057 Uiso calc R 1 . .
C C13 0.4786(6) 0.8367(2) 0.2553(3) 0.0441(12) Uani d . 1 . .
H H13 0.5204 0.8735 0.2166 0.053 Uiso calc R 1 . .
C C14 0.4049(5) 0.5474(2) 0.3330(3) 0.0323(10) Uani d . 1 . .
C C15 0.2398(5) 0.5486(2) 0.3512(3) 0.0410(11) Uani d . 1 . .
H H15 0.1692 0.5914 0.3300 0.049 Uiso calc R 1 . .
C C16 0.1819(6) 0.4863(2) 0.4004(3) 0.0466(12) Uani d . 1 . .
H H16 0.0725 0.4878 0.4133 0.056 Uiso calc R 1 . .
C C17 0.2839(6) 0.4219(3) 0.4306(3) 0.0530(13) Uani d . 1 . .
H H17 0.2435 0.3798 0.4634 0.064 Uiso calc R 1 . .
C C18 0.4474(6) 0.4201(3) 0.4120(3) 0.0520(13) Uani d . 1 . .
H H18 0.5165 0.3763 0.4319 0.062 Uiso calc R 1 . .
C C19 0.5076(5) 0.4825(2) 0.3643(3) 0.0428(11) Uani d . 1 . .
H H19 0.6180 0.4814 0.3529 0.051 Uiso calc R 1 . .

loop_
_atom_site_aniso_label
_atom_site_aniso_U_11
_atom_site_aniso_U_22
_atom_site_aniso_U_33
_atom_site_aniso_U_12
_atom_site_aniso_U_13
_atom_site_aniso_U_23
Cu1 0.0471(3) 0.0269(3) 0.0353(3) 0.0016(2) 0.0168(3) 0.0001(2)
Br1 0.0552(3) 0.0367(2) 0.0453(3) 0.0031(2) 0.0238(2) 0.0088(2)
Br2 0.0575(3) 0.0528(3) 0.0716(4) 0.0197(2) -0.0113(3) -0.0204(3)
N1 0.057(2) 0.0228(17) 0.042(2) 0.0029(15) 0.0223(19) -0.0013(15)
N2 0.048(2) 0.0262(18) 0.033(2) 0.0023(15) 0.0149(18) -0.0039(15)
N3 0.041(2) 0.0322(19) 0.033(2) 0.0046(15) 0.0129(17) 0.0022(15)
O1 0.060(2) 0.0265(15) 0.0343(18) -0.0017(13) 0.0203(15) -0.0002(12)
O2 0.086(3) 0.0286(16) 0.068(2) -0.0033(15) 0.038(2) 0.0041(15)
C1 0.038(3) 0.034(2) 0.031(3) 0.0028(18) 0.010(2) 0.0000(19)
C2 0.039(3) 0.025(2) 0.038(3) -0.0001(17) 0.007(2) -0.0042(18)
C3 0.042(3) 0.031(2) 0.046(3) -0.0022(19) 0.009(2) -0.004(2)
C4 0.053(3) 0.026(2) 0.066(3) -0.001(2) 0.008(3) -0.004(2)
C5 0.069(4) 0.038(3) 0.049(3) 0.010(2) 0.007(3) -0.014(2)
C6 0.075(4) 0.045(3) 0.043(3) 0.008(2) 0.021(3) -0.009(2)
C7 0.062(3) 0.033(2) 0.044(3) 0.001(2) 0.016(3) 0.004(2)
C8 0.034(2) 0.034(2) 0.036(3) -0.0020(18) 0.005(2) -0.0017(19)
C9 0.038(3) 0.032(2) 0.030(2) 0.0024(18) 0.009(2) 0.0025(18)
C10 0.049(3) 0.036(2) 0.033(3) -0.0011(19) 0.016(2) -0.0008(19)
C11 0.058(3) 0.046(3) 0.039(3) 0.006(2) 0.020(2) -0.006(2)
C12 0.073(4) 0.031(2) 0.040(3) 0.008(2) 0.016(3) -0.002(2)
C13 0.065(3) 0.028(2) 0.042(3) 0.007(2) 0.016(3) 0.003(2)
C14 0.040(3) 0.030(2) 0.029(2) 0.0015(18) 0.009(2) 0.0044(18)
C15 0.040(3) 0.034(2) 0.050(3) 0.0055(19) 0.009(2) 0.001(2)
C16 0.041(3) 0.042(3) 0.060(3) -0.009(2) 0.020(3) -0.003(2)
C17 0.071(4) 0.039(3) 0.052(3) -0.011(2) 0.019(3) 0.009(2)
C18 0.066(3) 0.037(3) 0.054(3) 0.011(2) 0.014(3) 0.015(2)
C19 0.041(3) 0.045(3) 0.045(3) 0.005(2) 0.012(2) 0.006(2)

loop_
_atom_type_symbol
_atom_type_description
_atom_type_scat_dispersion_real
_atom_type_scat_dispersion_imag
_atom_type_scat_source
C C 0.0033 0.0016 'International Tables Vol C Tables 4.2.6.8 and 6.1.1.4'
H H 0.0000 0.0000 'International Tables Vol C Tables 4.2.6.8 and 6.1.1.4'
N N 0.0061 0.0033 'International Tables Vol C Tables 4.2.6.8 and 6.1.1.4'
O O 0.0106 0.0060 'International Tables Vol C Tables 4.2.6.8 and 6.1.1.4'
Cu Cu 0.3201 1.2651 'International Tables Vol C Tables 4.2.6.8 and 6.1.1.4'
Br Br -0.2901 2.4595 'International Tables Vol C Tables 4.2.6.8 and 6.1.1.4'

loop_
_geom_angle_atom_site_label_1
_geom_angle_atom_site_label_2
_geom_angle_atom_site_label_3
_geom_angle_site_symmetry_1
_geom_angle_site_symmetry_3
_geom_angle
_geom_angle_publ_flag
N2 Cu1 N3 . . 78.67(12) ?
N2 Cu1 O1 . . 77.25(11) ?
N3 Cu1 O1 . . 153.13(12) ?
N2 Cu1 Br1 . . 159.76(10) ?
N3 Cu1 Br1 . . 98.37(9) ?
O1 Cu1 Br1 . . 100.10(7) ?
N2 Cu1 Br2 . . 95.15(10) ?
N3 Cu1 Br2 . . 100.15(10) ?
O1 Cu1 Br2 . . 93.71(8) ?
Br1 Cu1 Br2 . . 105.07(2) ?
C1 N1 N2 . . 114.6(3) ?
C1 N1 H1 . . 122.7 ?
N2 N1 H1 . . 122.7 ?
C8 N2 N1 . . 124.2(3) ?
C8 N2 Cu1 . . 120.7(2) ?
N1 N2 Cu1 . . 115.1(2) ?
C13 N3 C9 . . 118.0(3) ?
C13 N3 Cu1 . . 127.2(3) ?
C9 N3 Cu1 . . 114.6(2) ?
C1 O1 Cu1 . . 113.3(2) ?
C3 O2 H2 . . 109.5 ?
O1 C1 N1 . . 119.1(3) ?
O1 C1 C2 . . 122.9(4) ?
N1 C1 C2 . . 118.0(3) ?
C7 C2 C3 . . 118.3(4) ?
C7 C2 C1 . . 116.9(3) ?
C3 C2 C1 . . 124.9(4) ?
O2 C3 C4 . . 121.6(4) ?
O2 C3 C2 . . 118.4(3) ?
C4 C3 C2 . . 120.0(4) ?
C5 C4 C3 . . 119.7(4) ?
C5 C4 H4 . . 120.1 ?
C3 C4 H4 . . 120.1 ?
C4 C5 C6 . . 121.9(4) ?
C4 C5 H5 . . 119.1 ?
C6 C5 H5 . . 119.1 ?
C5 C6 C7 . . 118.2(4) ?
C5 C6 H6 . . 120.9 ?
C7 C6 H6 . . 120.9 ?
C6 C7 C2 . . 121.9(4) ?
C6 C7 H7 . . 119.0 ?
C2 C7 H7 . . 119.0 ?
N2 C8 C14 . . 125.3(3) ?
N2 C8 C9 . . 111.4(3) ?
C14 C8 C9 . . 123.3(3) ?
N3 C9 C10 . . 121.8(3) ?
N3 C9 C8 . . 114.2(3) ?
C10 C9 C8 . . 124.0(3) ?
C9 C10 C11 . . 119.2(4) ?
C9 C10 H10 . . 120.4 ?
C11 C10 H10 . . 120.4 ?
C12 C11 C10 . . 119.2(4) ?
C12 C11 H11 . . 120.4 ?
C10 C11 H11 . . 120.4 ?
C11 C12 C13 . . 119.2(4) ?
C11 C12 H12 . . 120.4 ?
C13 C12 H12 . . 120.4 ?
N3 C13 C12 . . 122.6(4) ?
N3 C13 H13 . . 118.7 ?
C12 C13 H13 . . 118.7 ?
C19 C14 C15 . . 119.2(3) ?
C19 C14 C8 . . 121.1(4) ?
C15 C14 C8 . . 119.7(3) ?
C16 C15 C14 . . 119.8(4) ?
C16 C15 H15 . . 120.1 ?
C14 C15 H15 . . 120.1 ?
C17 C16 C15 . . 120.7(4) ?
C17 C16 H16 . . 119.7 ?
C15 C16 H16 . . 119.7 ?
C16 C17 C18 . . 119.7(4) ?
C16 C17 H17 . . 120.1 ?
C18 C17 H17 . . 120.1 ?
C19 C18 C17 . . 120.2(4) ?
C19 C18 H18 . . 119.9 ?
C17 C18 H18 . . 119.9 ?
C18 C19 C14 . . 120.4(4) ?
C18 C19 H19 . . 119.8 ?
C14 C19 H19 . . 119.8 ?

loop_
_geom_bond_atom_site_label_1
_geom_bond_atom_site_label_2
_geom_bond_site_symmetry_2
_geom_bond_distance
_geom_bond_publ_flag
Cu1 N2 . 1.966(3) y
Cu1 N3 . 2.018(3) y
Cu1 O1 . 2.083(2) y
Cu1 Br1 . 2.3469(6) y
Cu1 Br2 . 2.5931(8) y
N1 C1 . 1.355(5) ?
N1 N2 . 1.358(4) ?
N1 H1 . 0.8600 ?
N2 C8 . 1.304(5) ?
N3 C13 . 1.338(5) ?
N3 C9 . 1.363(5) ?
O1 C1 . 1.242(4) ?
O2 C3 . 1.361(5) ?
O2 H2 . 0.8200 ?
C1 C2 . 1.471(5) ?
C2 C7 . 1.393(5) ?
C2 C3 . 1.396(5) ?
C3 C4 . 1.388(5) ?
C4 C5 . 1.373(6) ?
C4 H4 . 0.9300 ?
C5 C6 . 1.373(6) ?
C5 H5 . 0.9300 ?
C6 C7 . 1.383(5) ?
C6 H6 . 0.9300 ?
C7 H7 . 0.9300 ?
C8 C14 . 1.474(5) ?
C8 C9 . 1.490(5) ?
C9 C10 . 1.370(5) ?
C10 C11 . 1.381(5) ?
C10 H10 . 0.9300 ?
C11 C12 . 1.369(6) ?
C11 H11 . 0.9300 ?
C12 C13 . 1.373(5) ?
C12 H12 . 0.9300 ?
C13 H13 . 0.9300 ?
C14 C19 . 1.388(5) ?
C14 C15 . 1.397(5) ?
C15 C16 . 1.375(5) ?
C15 H15 . 0.9300 ?
C16 C17 . 1.374(6) ?
C16 H16 . 0.9300 ?
C17 C18 . 1.386(6) ?
C17 H17 . 0.9300 ?
C18 C19 . 1.371(5) ?
C18 H18 . 0.9300 ?
C19 H19 . 0.9300 ?

loop_
_geom_hbond_atom_site_label_D
_geom_hbond_atom_site_label_H
_geom_hbond_atom_site_label_A
_geom_hbond_site_symmetry_A
_geom_hbond_distance_DH
_geom_hbond_distance_HA
_geom_hbond_distance_DA
_geom_hbond_angle_DHA
N1 H1 O2 . 0.86 1.92 2.574(4) 131
O2 H2 Br2 2_645 0.82 2.35 3.153(3) 166
C11 H11 O1 4_576 0.93 2.58 3.503(5) 170
C10 H10 Br1 4_576 0.93 2.81 3.575(4) 141
C15 H15 Br2 1_455 0.93 2.82 3.742(4) 171

loop_
_geom_torsion_atom_site_label_1
_geom_torsion_atom_site_label_2
_geom_torsion_atom_site_label_3
_geom_torsion_atom_site_label_4
_geom_torsion_site_symmetry_1
_geom_torsion_site_symmetry_2
_geom_torsion_site_symmetry_3
_geom_torsion_site_symmetry_4
_geom_torsion
_geom_torsion_publ_flag
C1 N1 N2 C8 . . . . 172.6(4) ?
C1 N1 N2 Cu1 . . . . -6.5(4) ?
N3 Cu1 N2 C8 . . . . -4.6(3) ?
O1 Cu1 N2 C8 . . . . -172.6(3) ?
Br1 Cu1 N2 C8 . . . . -88.0(4) ?
Br2 Cu1 N2 C8 . . . . 94.8(3) ?
N3 Cu1 N2 N1 . . . . 174.6(3) ?
O1 Cu1 N2 N1 . . . . 6.6(3) ?
Br1 Cu1 N2 N1 . . . . 91.2(4) ?
Br2 Cu1 N2 N1 . . . . -86.1(3) ?
N2 Cu1 N3 C13 . . . . -179.8(4) ?
O1 Cu1 N3 C13 . . . . -153.1(3) ?
Br1 Cu1 N3 C13 . . . . -20.1(4) ?
Br2 Cu1 N3 C13 . . . . 87.0(3) ?
N2 Cu1 N3 C9 . . . . 6.0(3) ?
O1 Cu1 N3 C9 . . . . 32.7(5) ?
Br1 Cu1 N3 C9 . . . . 165.7(3) ?
Br2 Cu1 N3 C9 . . . . -87.2(3) ?
N2 Cu1 O1 C1 . . . . -6.0(3) ?
N3 Cu1 O1 C1 . . . . -32.8(5) ?
Br1 Cu1 O1 C1 . . . . -165.6(3) ?
Br2 Cu1 O1 C1 . . . . 88.4(3) ?
Cu1 O1 C1 N1 . . . . 4.5(5) ?
Cu1 O1 C1 C2 . . . . -174.8(3) ?
N2 N1 C1 O1 . . . . 1.1(6) ?
N2 N1 C1 C2 . . . . -179.6(3) ?
O1 C1 C2 C7 . . . . 3.1(6) ?
N1 C1 C2 C7 . . . . -176.1(4) ?
O1 C1 C2 C3 . . . . -177.5(4) ?
N1 C1 C2 C3 . . . . 3.2(6) ?
C7 C2 C3 O2 . . . . 179.6(4) ?
C1 C2 C3 O2 . . . . 0.3(6) ?
C7 C2 C3 C4 . . . . -0.7(7) ?
C1 C2 C3 C4 . . . . 180.0(4) ?
O2 C3 C4 C5 . . . . 179.5(4) ?
C2 C3 C4 C5 . . . . -0.2(7) ?
C3 C4 C5 C6 . . . . 1.5(8) ?
C4 C5 C6 C7 . . . . -1.7(8) ?
C5 C6 C7 C2 . . . . 0.7(7) ?
C3 C2 C7 C6 . . . . 0.5(7) ?
C1 C2 C7 C6 . . . . 179.9(4) ?
N1 N2 C8 C14 . . . . 2.8(6) ?
Cu1 N2 C8 C14 . . . . -178.1(3) ?
N1 N2 C8 C9 . . . . -176.9(4) ?
Cu1 N2 C8 C9 . . . . 2.2(5) ?
C13 N3 C9 C10 . . . . -2.2(6) ?
Cu1 N3 C9 C10 . . . . 172.6(3) ?
C13 N3 C9 C8 . . . . 178.5(4) ?
Cu1 N3 C9 C8 . . . . -6.8(4) ?
N2 C8 C9 N3 . . . . 3.1(5) ?
C14 C8 C9 N3 . . . . -176.6(4) ?
N2 C8 C9 C10 . . . . -176.2(4) ?
C14 C8 C9 C10 . . . . 4.1(7) ?
N3 C9 C10 C11 . . . . 3.4(7) ?
C8 C9 C10 C11 . . . . -177.3(4) ?
C9 C10 C11 C12 . . . . -1.6(7) ?
C10 C11 C12 C13 . . . . -1.4(7) ?
C9 N3 C13 C12 . . . . -0.9(6) ?
Cu1 N3 C13 C12 . . . . -174.9(3) ?
C11 C12 C13 N3 . . . . 2.7(7) ?
N2 C8 C14 C19 . . . . 48.2(6) ?
C9 C8 C14 C19 . . . . -132.1(4) ?
N2 C8 C14 C15 . . . . -132.3(4) ?
C9 C8 C14 C15 . . . . 47.4(6) ?
C19 C14 C15 C16 . . . . 0.7(6) ?
C8 C14 C15 C16 . . . . -178.8(4) ?
C14 C15 C16 C17 . . . . -1.2(7) ?
C15 C16 C17 C18 . . . . 0.5(7) ?
C16 C17 C18 C19 . . . . 0.6(7) ?
C17 C18 C19 C14 . . . . -1.1(7) ?
C15 C14 C19 C18 . . . . 0.4(7) ?
C8 C14 C19 C18 . . . . 179.9(4) ?
